data_4337062
loop_
_publ_author_name
'Antoine B\'eziau'
'St\'ephane A. Baudron'
'Audrey Fluck'
'Mir Wais Hosseini'

_publ_contact_author
; Prof Mir Wais Hosseini
  Laboratoire de Tectonique Mol\'eculaire, 
  UMR CNRS 7140, Universit\'e de Strasbourg,
  CS 90032
  F-67081 Strasbourg Cedex, France 
;
_publ_contact_author_email hosseini@unistra.fr
_publ_contact_author_fax '33 3 68 85 13 23'
_publ_contact_author_phone '33 3 68 85 13 25'
_publ_section_title
;
 From Sequential to One-Pot Synthesis of Dipyrrin Based Grid-Type Mixed
 Metal-Organic Frameworks
;
_journal_name_full 'Inorganic Chemistry'
_journal_page_first 14439
_journal_page_last 14448
_journal_paper_doi 10.1021/ic402892f
_journal_volume 52
_journal_year 2013
_chemical_formula_moiety 'C28 H20 N6 Pd'
_chemical_formula_sum 'C28 H20 N6 Pd'
_chemical_formula_weight 546.90
_chemical_name_systematic
;
 ?
;
_space_group_IT_number 14
_symmetry_cell_setting monoclinic
_symmetry_space_group_name_Hall '-P 2ybc'
_symmetry_space_group_name_H-M 'P 1 21/c 1'
_atom_sites_solution_hydrogens geom
_atom_sites_solution_primary direct
_atom_sites_solution_secondary difmap
_audit_creation_method SHELXL-97
_cell_angle_alpha 90.00
_cell_angle_beta 97.9620(10)
_cell_angle_gamma 90.00
_cell_formula_units_Z 4
_cell_length_a 8.6333(2)
_cell_length_b 15.8070(3)
_cell_length_c 16.6992(3)
_cell_measurement_reflns_used 9950
_cell_measurement_temperature 173(2)
_cell_measurement_theta_max 30.10
_cell_measurement_theta_min 2.58
_cell_volume 2256.91(8)
_computing_cell_refinement 'Bruker SAINT'
_computing_data_collection 'Bruker APEX2'
_computing_data_reduction 'Bruker SAINT'
_computing_molecular_graphics 'Bruker SHELXTL'
_computing_publication_material 'Bruker SHELXTL'
_computing_structure_refinement 'SHELXL-97 (Sheldrick, 2008)'
_computing_structure_solution 'SHELXS-97 (Sheldrick, 2008)'
_diffrn_ambient_temperature 173(2)
_diffrn_measured_fraction_theta_full 0.961
_diffrn_measured_fraction_theta_max 0.961
_diffrn_measurement_device_type 'Bruker APEX-II CCD'
_diffrn_measurement_method '\f and \w scans'
_diffrn_radiation_monochromator graphite
_diffrn_radiation_source 'fine-focus sealed tube'
_diffrn_radiation_type MoK\a
_diffrn_radiation_wavelength 0.71073
_diffrn_reflns_av_R_equivalents 0.0314
_diffrn_reflns_av_sigmaI/netI 0.0181
_diffrn_reflns_limit_h_max 12
_diffrn_reflns_limit_h_min -12
_diffrn_reflns_limit_k_max 22
_diffrn_reflns_limit_k_min -22
_diffrn_reflns_limit_l_max 22
_diffrn_reflns_limit_l_min -19
_diffrn_reflns_number 60455
_diffrn_reflns_theta_full 30.11
_diffrn_reflns_theta_max 30.11
_diffrn_reflns_theta_min 2.38
_exptl_absorpt_coefficient_mu 0.853
_exptl_absorpt_correction_T_max 0.9586
_exptl_absorpt_correction_T_min 0.9506
_exptl_absorpt_correction_type multi-scan
_exptl_absorpt_process_details sadabs
_exptl_crystal_colour red
_exptl_crystal_density_diffrn 1.610
_exptl_crystal_description prism
_exptl_crystal_F_000 1104
_exptl_crystal_size_max 0.06
_exptl_crystal_size_mid 0.06
_exptl_crystal_size_min 0.05
_refine_diff_density_max 0.367
_refine_diff_density_min -0.575
_refine_diff_density_rms 0.067
_refine_ls_extinction_method none
_refine_ls_goodness_of_fit_ref 1.028
_refine_ls_hydrogen_treatment constr
_refine_ls_matrix_type full
_refine_ls_number_parameters 319
_refine_ls_number_reflns 6391
_refine_ls_number_restraints 0
_refine_ls_restrained_S_all 1.028
_refine_ls_R_factor_all 0.0397
_refine_ls_R_factor_gt 0.0248
_refine_ls_shift/su_max 0.000
_refine_ls_shift/su_mean 0.000
_refine_ls_structure_factor_coef Fsqd
_refine_ls_weighting_details 'calc w=1/[\s^2^(Fo^2^)+(0.0279P)^2^+1.7144P] where P=(Fo^2^+2Fc^2^)/3'
_refine_ls_weighting_scheme calc
_refine_ls_wR_factor_gt 0.0590
_refine_ls_wR_factor_ref 0.0685
_reflns_number_gt 4748
_reflns_number_total 6391
_reflns_threshold_expression >2sigma(I)
_cod_data_source_file ic402892f_si_002_04.cif
_cod_data_source_block compound5
_cod_original_sg_symbol_H-M 'P 1 21/c 1 '
_cod_database_code 4337062

loop_
_symmetry_equiv_pos_as_xyz
'x, y, z'
'-x, y+1/2, -z+1/2'
'-x, -y, -z'
'x, -y-1/2, z-1/2'

loop_
_atom_site_label
_atom_site_type_symbol
_atom_site_fract_x
_atom_site_fract_y
_atom_site_fract_z
_atom_site_U_iso_or_equiv
_atom_site_adp_type
_atom_site_occupancy
_atom_site_symmetry_multiplicity
_atom_site_calc_flag
_atom_site_refinement_flags
C1 C 0.6775(2) -0.12858(11) 0.11308(11) 0.0232(4) Uani 1 1 d .
H1 H 0.7136 -0.1589 0.0716 0.028 Uiso 1 1 calc R
C2 C 0.6973(2) -0.15384(11) 0.19429(11) 0.0255(4) Uani 1 1 d .
H2 H 0.7477 -0.2024 0.2158 0.031 Uiso 1 1 calc R
C3 C 0.6279(2) -0.09285(11) 0.23604(11) 0.0228(4) Uani 1 1 d .
H3 H 0.6197 -0.0931 0.2910 0.027 Uiso 1 1 calc R
C4 C 0.57093(19) -0.02946(10) 0.17919(10) 0.0184(3) Uani 1 1 d .
C5 C 0.51845(18) 0.05223(10) 0.19470(10) 0.0175(3) Uani 1 1 d .
C6 C 0.50397(19) 0.11869(10) 0.13967(10) 0.0180(3) Uani 1 1 d .
C7 C 0.4941(2) 0.20660(10) 0.15721(11) 0.0218(3) Uani 1 1 d .
H7 H 0.4751 0.2301 0.2059 0.026 Uiso 1 1 calc R
C8 C 0.5179(2) 0.24998(11) 0.08908(11) 0.0243(4) Uani 1 1 d .
H8 H 0.5190 0.3084 0.0826 0.029 Uiso 1 1 calc R
C9 C 0.5406(2) 0.18844(11) 0.03045(11) 0.0231(4) Uani 1 1 d .
H9 H 0.5607 0.2007 -0.0216 0.028 Uiso 1 1 calc R
C10 C 0.48527(19) 0.07284(10) 0.27779(10) 0.0183(3) Uani 1 1 d .
C11 C 0.5971(2) 0.07119(11) 0.34574(11) 0.0234(4) Uani 1 1 d .
H11 H 0.6994 0.0551 0.3419 0.028 Uiso 1 1 calc R
C12 C 0.5538(2) 0.09402(13) 0.41964(12) 0.0287(4) Uani 1 1 d .
H12 H 0.6306 0.0933 0.4646 0.034 Uiso 1 1 calc R
C13 C 0.3034(2) 0.11834(12) 0.36489(12) 0.0275(4) Uani 1 1 d .
H13 H 0.2019 0.1343 0.3708 0.033 Uiso 1 1 calc R
C14 C 0.3347(2) 0.09751(11) 0.28826(11) 0.0229(4) Uani 1 1 d .
H14 H 0.2560 0.1000 0.2443 0.027 Uiso 1 1 calc R
N1 N 0.60000(17) -0.05515(9) 0.10286(8) 0.0189(3) Uani 1 1 d .
N2 N 0.52921(17) 0.11052(9) 0.05943(9) 0.0198(3) Uani 1 1 d .
N3 N 0.4098(2) 0.11690(10) 0.43071(10) 0.0294(4) Uani 1 1 d .
Pd1 Pd 0.5000 0.0000 0.0000 0.01638(5) Uani 1 2 d S
C15 C -0.0616(2) 0.02938(11) 0.17230(11) 0.0220(3) Uani 1 1 d .
H15 H -0.0772 -0.0277 0.1820 0.026 Uiso 1 1 calc R
C16 C -0.0594(2) 0.09361(11) 0.23104(11) 0.0227(4) Uani 1 1 d .
H16 H -0.0735 0.0866 0.2849 0.027 Uiso 1 1 calc R
C17 C -0.0324(2) 0.16812(11) 0.19375(10) 0.0214(3) Uani 1 1 d .
H17 H -0.0217 0.2213 0.2178 0.026 Uiso 1 1 calc R
C18 C -0.02390(19) 0.14884(10) 0.11091(10) 0.0189(3) Uani 1 1 d .
C19 C -0.02978(19) 0.20531(10) 0.04662(11) 0.0186(3) Uani 1 1 d .
C20 C -0.0705(2) 0.18348(10) -0.03474(11) 0.0204(3) Uani 1 1 d .
C21 C -0.1316(2) 0.23880(11) -0.09838(11) 0.0256(4) Uani 1 1 d .
H21 H -0.1262 0.2976 -0.0978 0.031 Uiso 1 1 calc R
C22 C -0.2001(2) 0.18918(12) -0.16097(12) 0.0284(4) Uani 1 1 d .
H22 H -0.2525 0.2078 -0.2102 0.034 Uiso 1 1 calc R
C23 C -0.1756(2) 0.10463(12) -0.13597(11) 0.0257(4) Uani 1 1 d .
H23 H -0.2099 0.0578 -0.1672 0.031 Uiso 1 1 calc R
C24 C -0.0035(2) 0.29678(10) 0.06547(10) 0.0189(3) Uani 1 1 d .
C25 C -0.1011(2) 0.34386(11) 0.10805(11) 0.0250(4) Uani 1 1 d .
H25 H -0.1879 0.3191 0.1258 0.030 Uiso 1 1 calc R
C26 C -0.0664(2) 0.42839(11) 0.12353(12) 0.0284(4) Uani 1 1 d .
H26 H -0.1319 0.4589 0.1526 0.034 Uiso 1 1 calc R
C27 C 0.1454(2) 0.42305(11) 0.05781(11) 0.0266(4) Uani 1 1 d .
H27 H 0.2297 0.4499 0.0395 0.032 Uiso 1 1 calc R
C28 C 0.1225(2) 0.33817(11) 0.03994(10) 0.0217(3) Uani 1 1 d .
H28 H 0.1907 0.3092 0.0112 0.026 Uiso 1 1 calc R
N4 N -0.03843(17) 0.06132(9) 0.10099(9) 0.0198(3) Uani 1 1 d .
N5 N -0.09646(17) 0.10044(9) -0.06145(9) 0.0209(3) Uani 1 1 d .
N6 N 0.0548(2) 0.46888(10) 0.09940(10) 0.0279(3) Uani 1 1 d .
Pd2 Pd 0.0000 0.0000 0.0000 0.01733(5) Uani 1 2 d S

loop_
_atom_site_aniso_label
_atom_site_aniso_U_11
_atom_site_aniso_U_22
_atom_site_aniso_U_33
_atom_site_aniso_U_23
_atom_site_aniso_U_13
_atom_site_aniso_U_12
C1 0.0248(9) 0.0195(8) 0.0248(10) -0.0041(7) 0.0022(7) 0.0027(6)
C2 0.0294(9) 0.0189(8) 0.0268(11) 0.0008(7) -0.0015(8) 0.0023(7)
C3 0.0278(9) 0.0207(8) 0.0193(9) 0.0013(6) 0.0014(7) -0.0020(7)
C4 0.0195(8) 0.0197(7) 0.0158(9) 0.0000(6) 0.0020(6) -0.0004(6)
C5 0.0158(7) 0.0203(7) 0.0165(9) -0.0019(6) 0.0031(6) -0.0011(6)
C6 0.0185(7) 0.0190(7) 0.0162(9) -0.0025(6) 0.0018(6) 0.0006(6)
C7 0.0235(8) 0.0194(8) 0.0221(10) -0.0035(7) 0.0022(7) 0.0010(6)
C8 0.0286(9) 0.0177(7) 0.0254(10) 0.0005(7) -0.0004(7) -0.0018(7)
C9 0.0273(9) 0.0234(8) 0.0182(9) 0.0018(7) 0.0014(7) -0.0047(7)
C10 0.0208(8) 0.0167(7) 0.0183(9) -0.0004(6) 0.0054(6) -0.0015(6)
C11 0.0208(8) 0.0298(9) 0.0198(10) -0.0026(7) 0.0037(7) 0.0031(7)
C12 0.0309(10) 0.0369(10) 0.0179(10) -0.0049(8) 0.0015(8) 0.0006(8)
C13 0.0239(9) 0.0316(9) 0.0290(11) -0.0066(8) 0.0114(8) 0.0007(7)
C14 0.0194(8) 0.0270(8) 0.0228(10) -0.0024(7) 0.0045(7) 0.0002(7)
N1 0.0223(7) 0.0191(6) 0.0151(8) -0.0025(5) 0.0019(6) 0.0007(5)
N2 0.0252(7) 0.0193(7) 0.0151(8) -0.0008(5) 0.0030(6) -0.0017(5)
N3 0.0330(9) 0.0345(9) 0.0223(9) -0.0064(7) 0.0098(7) -0.0007(7)
Pd1 0.01979(9) 0.01695(8) 0.01262(10) -0.00151(6) 0.00298(7) -0.00023(6)
C15 0.0202(8) 0.0217(8) 0.0240(10) 0.0035(7) 0.0033(7) -0.0031(6)
C16 0.0212(8) 0.0295(9) 0.0181(9) 0.0010(7) 0.0054(7) 0.0010(7)
C17 0.0213(8) 0.0229(8) 0.0202(9) -0.0021(7) 0.0037(7) 0.0021(6)
C18 0.0193(8) 0.0172(7) 0.0202(9) -0.0007(6) 0.0026(6) -0.0006(6)
C19 0.0180(7) 0.0169(7) 0.0214(9) -0.0011(6) 0.0045(6) 0.0007(6)
C20 0.0239(8) 0.0168(7) 0.0207(10) 0.0008(6) 0.0043(7) -0.0001(6)
C21 0.0323(9) 0.0203(8) 0.0249(10) 0.0041(7) 0.0069(8) 0.0043(7)
C22 0.0330(10) 0.0300(9) 0.0209(10) 0.0036(7) -0.0008(8) 0.0057(8)
C23 0.0285(9) 0.0255(9) 0.0222(10) -0.0022(7) -0.0001(7) 0.0007(7)
C24 0.0230(8) 0.0161(7) 0.0171(9) 0.0019(6) 0.0013(6) 0.0007(6)
C25 0.0245(9) 0.0224(8) 0.0288(10) -0.0030(7) 0.0067(7) 0.0013(7)
C26 0.0324(10) 0.0223(8) 0.0309(11) -0.0048(7) 0.0064(8) 0.0051(7)
C27 0.0349(10) 0.0233(8) 0.0225(10) -0.0018(7) 0.0069(8) -0.0082(7)
C28 0.0288(9) 0.0201(8) 0.0171(9) 0.0003(6) 0.0060(7) -0.0009(7)
N4 0.0237(7) 0.0163(6) 0.0193(8) 0.0006(5) 0.0029(6) -0.0017(5)
N5 0.0254(7) 0.0183(6) 0.0185(8) -0.0003(5) 0.0015(6) 0.0007(6)
N6 0.0392(9) 0.0201(7) 0.0242(9) -0.0036(6) 0.0032(7) -0.0025(7)
Pd2 0.02183(9) 0.01308(8) 0.01689(11) -0.00034(6) 0.00205(7) -0.00166(6)

loop_
_atom_type_symbol
_atom_type_description
_atom_type_scat_dispersion_real
_atom_type_scat_dispersion_imag
_atom_type_scat_source
C C 0.0033 0.0016 'International Tables Vol C Tables 4.2.6.8 and 6.1.1.4'
H H 0.0000 0.0000 'International Tables Vol C Tables 4.2.6.8 and 6.1.1.4'
N N 0.0061 0.0033 'International Tables Vol C Tables 4.2.6.8 and 6.1.1.4'
Pd Pd -0.9988 1.0072 'International Tables Vol C Tables 4.2.6.8 and 6.1.1.4'

loop_
_geom_angle_atom_site_label_1
_geom_angle_atom_site_label_2
_geom_angle_atom_site_label_3
_geom_angle
_geom_angle_site_symmetry_1
_geom_angle_site_symmetry_3
N1 C1 C2 111.23(16) . .
N1 C1 H1 124.4 . .
C2 C1 H1 124.4 . .
C3 C2 C1 106.72(16) . .
C3 C2 H2 126.6 . .
C1 C2 H2 126.6 . .
C2 C3 C4 106.89(16) . .
C2 C3 H3 126.6 . .
C4 C3 H3 126.6 . .
N1 C4 C5 122.70(15) . .
N1 C4 C3 108.44(14) . .
C5 C4 C3 128.02(16) . .
C6 C5 C4 125.08(15) . .
C6 C5 C10 116.03(14) . .
C4 C5 C10 118.75(14) . .
C5 C6 N2 123.66(15) . .
C5 C6 C7 127.13(16) . .
N2 C6 C7 108.04(14) . .
C8 C7 C6 107.33(16) . .
C8 C7 H7 126.3 . .
C6 C7 H7 126.3 . .
C7 C8 C9 106.40(15) . .
C7 C8 H8 126.8 . .
C9 C8 H8 126.8 . .
N2 C9 C8 111.14(16) . .
N2 C9 H9 124.4 . .
C8 C9 H9 124.4 . .
C11 C10 C14 117.37(16) . .
C11 C10 C5 123.82(15) . .
C14 C10 C5 118.79(15) . .
C10 C11 C12 118.80(16) . .
C10 C11 H11 120.6 . .
C12 C11 H11 120.6 . .
N3 C12 C11 124.48(18) . .
N3 C12 H12 117.8 . .
C11 C12 H12 117.8 . .
N3 C13 C14 123.95(17) . .
N3 C13 H13 118.0 . .
C14 C13 H13 118.0 . .
C13 C14 C10 119.26(17) . .
C13 C14 H14 120.4 . .
C10 C14 H14 120.4 . .
C1 N1 C4 106.63(14) . .
C1 N1 Pd1 129.23(12) . .
C4 N1 Pd1 123.00(11) . .
C9 N2 C6 107.04(14) . .
C9 N2 Pd1 129.46(12) . .
C6 N2 Pd1 122.03(11) . .
C13 N3 C12 116.13(16) . .
N2 Pd1 N2 180.00(11) 3_655 .
N2 Pd1 N1 93.13(6) 3_655 .
N2 Pd1 N1 86.87(6) . .
N2 Pd1 N1 86.87(6) 3_655 3_655
N2 Pd1 N1 93.13(6) . 3_655
N1 Pd1 N1 180.00(9) . 3_655
N4 C15 C16 111.06(15) . .
N4 C15 H15 124.5 . .
C16 C15 H15 124.5 . .
C17 C16 C15 106.87(16) . .
C17 C16 H16 126.6 . .
C15 C16 H16 126.6 . .
C16 C17 C18 106.99(15) . .
C16 C17 H17 126.5 . .
C18 C17 H17 126.5 . .
C19 C18 N4 123.41(15) . .
C19 C18 C17 127.52(15) . .
N4 C18 C17 108.08(14) . .
C18 C19 C20 124.65(15) . .
C18 C19 C24 118.11(15) . .
C20 C19 C24 117.05(15) . .
N5 C20 C19 123.40(15) . .
N5 C20 C21 108.28(15) . .
C19 C20 C21 126.32(15) . .
C22 C21 C20 107.10(16) . .
C22 C21 H21 126.5 . .
C20 C21 H21 126.5 . .
C21 C22 C23 106.58(17) . .
C21 C22 H22 126.7 . .
C23 C22 H22 126.7 . .
N5 C23 C22 111.10(16) . .
N5 C23 H23 124.4 . .
C22 C23 H23 124.4 . .
C28 C24 C25 117.46(15) . .
C28 C24 C19 119.73(15) . .
C25 C24 C19 122.81(15) . .
C26 C25 C24 118.75(17) . .
C26 C25 H25 120.6 . .
C24 C25 H25 120.6 . .
N6 C26 C25 124.31(17) . .
N6 C26 H26 117.8 . .
C25 C26 H26 117.8 . .
N6 C27 C28 124.34(17) . .
N6 C27 H27 117.8 . .
C28 C27 H27 117.8 . .
C27 C28 C24 119.12(16) . .
C27 C28 H28 120.4 . .
C24 C28 H28 120.4 . .
C15 N4 C18 106.92(14) . .
C15 N4 Pd2 128.94(12) . .
C18 N4 Pd2 123.64(11) . .
C23 N5 C20 106.86(14) . .
C23 N5 Pd2 129.63(12) . .
C20 N5 Pd2 122.96(12) . .
C27 N6 C26 116.01(16) . .
N5 Pd2 N5 180.00(9) 3 .
N5 Pd2 N4 86.71(6) 3 3
N5 Pd2 N4 93.29(6) . 3
N5 Pd2 N4 93.29(6) 3 .
N5 Pd2 N4 86.71(6) . .
N4 Pd2 N4 180.00(11) 3 .

loop_
_geom_bond_atom_site_label_1
_geom_bond_atom_site_label_2
_geom_bond_distance
_geom_bond_site_symmetry_2
C1 N1 1.339(2) .
C1 C2 1.401(3) .
C1 H1 0.9300 .
C2 C3 1.375(2) .
C2 H2 0.9300 .
C3 C4 1.420(2) .
C3 H3 0.9300 .
C4 N1 1.393(2) .
C4 C5 1.404(2) .
C5 C6 1.390(2) .
C5 C10 1.491(2) .
C6 N2 1.393(2) .
C6 C7 1.425(2) .
C7 C8 1.368(3) .
C7 H7 0.9300 .
C8 C9 1.413(3) .
C8 H8 0.9300 .
C9 N2 1.332(2) .
C9 H9 0.9300 .
C10 C11 1.384(2) .
C10 C14 1.391(2) .
C11 C12 1.386(3) .
C11 H11 0.9300 .
C12 N3 1.332(2) .
C12 H12 0.9300 .
C13 N3 1.331(3) .
C13 C14 1.384(2) .
C13 H13 0.9300 .
C14 H14 0.9300 .
N1 Pd1 2.0111(14) .
N2 Pd1 2.0078(14) .
Pd1 N2 2.0078(14) 3_655
Pd1 N1 2.0111(14) 3_655
C15 N4 1.334(2) .
C15 C16 1.410(3) .
C15 H15 0.9300 .
C16 C17 1.367(2) .
C16 H16 0.9300 .
C17 C18 1.428(2) .
C17 H17 0.9300 .
C18 C19 1.392(2) .
C18 N4 1.397(2) .
C19 C20 1.399(3) .
C19 C24 1.490(2) .
C20 N5 1.395(2) .
C20 C21 1.420(2) .
C21 C22 1.374(3) .
C21 H21 0.9300 .
C22 C23 1.407(3) .
C22 H22 0.9300 .
C23 N5 1.336(2) .
C23 H23 0.9300 .
C24 C28 1.386(2) .
C24 C25 1.391(2) .
C25 C26 1.386(2) .
C25 H25 0.9300 .
C26 N6 1.335(3) .
C26 H26 0.9300 .
C27 N6 1.330(2) .
C27 C28 1.383(2) .
C27 H27 0.9300 .
C28 H28 0.9300 .
N4 Pd2 2.0121(14) .
N5 Pd2 2.0075(14) .
Pd2 N5 2.0075(14) 3
Pd2 N4 2.0121(14) 3
